data_1549251
loop_
_publ_author_name
'McMahon, David P.'
'Stephenson, Andrew'
'Chong, Samantha Y.'
'Little, Marc'
'Jones, James T. A.'
'Cooper, Andrew I.'
'Day, Graeme Matthew'

_publ_section_title
;
 Computational Modelling of Solvent Effects in a Prolific Solvatomorphic
 Porous Organic Cage
;
_journal_name_full 'Faraday Discussions'
_journal_paper_doi 10.1039/C8FD00031J
_journal_year 2018
_chemical_formula_moiety '2(C48 H48 N12), 10(C1 Cl4)'
_chemical_formula_sum 'C106 H96 Cl40 N24'
_chemical_formula_weight 3124.06
_chemical_name_systematic
;
 ? 
;
_space_group_crystal_system cubic
_space_group_IT_number 196
_space_group_name_Hall 'F 2 2 3'
_space_group_name_H-M_alt 'F 2 3'
_symmetry_space_group_name_Hall 'F 2 2 3'
_symmetry_space_group_name_H-M 'F 2 3'
_atom_sites_solution_hydrogens geom
_audit_creation_date 2016-03-11
_audit_creation_method
;
Olex2 1.2-beta
(compiled 2016.02.19 svn.r3266 for OlexSys, GUI svn.r5155)
;
_audit_update_record
;
2017-09-21 deposited with the CCDC.
2018-03-13 downloaded from the CCDC.
;
_cell_angle_alpha 90
_cell_angle_beta 90
_cell_angle_gamma 90
_cell_formula_units_Z 4
_cell_length_a 24.3478(5)
_cell_length_b 24.3478(5)
_cell_length_c 24.3478(5)
_cell_measurement_reflns_used 9858
_cell_measurement_temperature 100(2)
_cell_measurement_theta_max 24.04
_cell_measurement_theta_min 2.37
_cell_volume 14433.7(5)
_computing_cell_refinement
;
CrystalClear-SM Expert 2.0 r7 (Rigaku, 2011)
;
_computing_data_collection
;
CrystalClear-SM Expert 2.0 r7 (Rigaku, 2011)
;
_computing_data_reduction
;
CrystalClear-SM Expert 2.0 r7 (Rigaku, 2011)
;
_computing_molecular_graphics 'Olex2 (Dolomanov et al., 2009)'
_computing_publication_material 'Olex2 (Dolomanov et al., 2009)'
_computing_structure_refinement 'ShelXL (Sheldrick, 2015)'
_computing_structure_solution 'SHELXS-97 (Sheldrick, 2008)'
_diffrn_ambient_temperature 100.15
_diffrn_detector CCD
_diffrn_detector_area_resol_mean 28.5714
_diffrn_detector_type 'Rigaku Saturn724+'
_diffrn_measured_fraction_theta_full 0.998
_diffrn_measured_fraction_theta_max 0.998
_diffrn_measurement_device 'AFC12 (Right): Kappa 3 circle'
_diffrn_measurement_device_type 'Rigaku Saturn724+ (2x2 bin mode)'
_diffrn_measurement_method 'profile data from \w-scans'
_diffrn_measurement_specimen_support 'Mitegen 50um'
_diffrn_radiation_collimation 0.3
_diffrn_radiation_monochromator Confocal
_diffrn_radiation_probe x-ray
_diffrn_radiation_type MoK\a
_diffrn_radiation_wavelength 0.71073
_diffrn_reflns_av_R_equivalents 0.0411
_diffrn_reflns_av_unetI/netI 0.0261
_diffrn_reflns_Laue_measured_fraction_full 0.998
_diffrn_reflns_Laue_measured_fraction_max 0.998
_diffrn_reflns_limit_h_max 29
_diffrn_reflns_limit_h_min -24
_diffrn_reflns_limit_k_max 31
_diffrn_reflns_limit_k_min -25
_diffrn_reflns_limit_l_max 31
_diffrn_reflns_limit_l_min -31
_diffrn_reflns_number 36034
_diffrn_reflns_point_group_measured_fraction_full 0.999
_diffrn_reflns_point_group_measured_fraction_max 0.998
_diffrn_reflns_theta_full 25.242
_diffrn_reflns_theta_max 27.427
_diffrn_reflns_theta_min 1.673
_diffrn_source 'Rotating Anode'
_diffrn_source_current 24.0
_diffrn_source_power 1.2
_diffrn_source_target Mo
_diffrn_source_type 'Rotating Anode'
_diffrn_source_voltage 50.0
_diffrn_standards_number 0
_exptl_absorpt_coefficient_mu 0.800
_exptl_absorpt_correction_T_max 1.0000
_exptl_absorpt_correction_T_min 0.5799
_exptl_absorpt_correction_type multi-scan
_exptl_absorpt_process_details
;
SADABS-2008/1 (Bruker,2008) was used for absorption correction.
wR2(int) was 0.0991 before and 0.0657 after correction.
The Ratio of minimum to maximum transmission is 0.5799.
The \l/2 correction factor is 0.0015.
;
_exptl_crystal_colour colourless
_exptl_crystal_density_diffrn 1.438
_exptl_crystal_density_method 'not measured'
_exptl_crystal_description fragment
_exptl_crystal_F_000 6320
_exptl_crystal_size_max 0.18
_exptl_crystal_size_mid 0.15
_exptl_crystal_size_min 0.08
_refine_diff_density_max 0.282
_refine_diff_density_min -0.166
_refine_diff_density_rms 0.052
_refine_ls_abs_structure_details
;
 Flack x determined using 1028 quotients [(I+)-(I-)]/[(I+)+(I-)]
 (Parsons, Flack and Wagner, Acta Cryst. B69 (2013) 249-259).
;
_refine_ls_abs_structure_Flack -0.14(2)
_refine_ls_extinction_method none
_refine_ls_goodness_of_fit_ref 1.046
_refine_ls_hydrogen_treatment constr
_refine_ls_matrix_type full
_refine_ls_number_parameters 174
_refine_ls_number_reflns 2780
_refine_ls_number_restraints 0
_refine_ls_restrained_S_all 1.046
_refine_ls_R_factor_all 0.0551
_refine_ls_R_factor_gt 0.0468
_refine_ls_shift/su_max 0.000
_refine_ls_shift/su_mean 0.000
_refine_ls_structure_factor_coef Fsqd
_refine_ls_weighting_details 'w=1/[\s^2^(Fo^2^)+(0.0970P)^2^+4.7650P] where P=(Fo^2^+2Fc^2^)/3'
_refine_ls_weighting_scheme calc
_refine_ls_wR_factor_gt 0.1329
_refine_ls_wR_factor_ref 0.1428
_reflns_Friedel_coverage 0.870
_reflns_Friedel_fraction_full 0.999
_reflns_Friedel_fraction_max 0.998
_reflns_number_gt 2404
_reflns_number_total 2780
_reflns_threshold_expression 'I > 2\s(I)'
_cod_data_source_file c8fd00031j5.cif
_cod_data_source_block 2_CC1_10_CCl4
_cod_original_cell_volume 14433.7(9)
_cod_database_code 1549251
_shelx_space_group_comment
;
The symmetry employed for this shelxl refinement is uniquely defined
by the following loop, which should always be used as a source of
symmetry information in preference to the above space-group names.
They are only intended as comments.
;
_shelx_estimated_absorpt_t_max 0.939
_shelx_estimated_absorpt_t_min 0.869
_olex2_refinement_description
;
1. Twinned data refinement
 Scales: 0.459(4) 0.541(4)
2. Fixed Uiso
 At 1.2 times of:
  All C(H) groups, All C(H,H) groups
3. Others
 Sof(Cl5B)=Sof(Cl5C)=0.5*(1-FVAR(2))
 Sof(Cl5A)=FVAR(1)
 Sof(Cl7B)=0.96667*(1-FVAR(3))
 Sof(Cl7A)=0.96667*FVAR(3)
 Fixed Sof: Cl4(0.33333) Cl6(0.33333) Cl7C(0.03333)
4.a Secondary CH2 refined with riding coordinates:
 C8(H8A,H8B), C4(H4A,H4B)
4.b Aromatic/amide H refined with riding coordinates:
 C5(H5), C7(H7), C1(H1), C3(H3)
;
_shelx_shelxl_version_number 2014/7
_olex2_submission_special_instructions 'No special instructions were received'

loop_
_space_group_symop_operation_xyz
'x, y, z'
'-x, -y, z'
'-x, y, -z'
'x, -y, -z'
'z, x, y'
'z, -x, -y'
'-z, -x, y'
'-z, x, -y'
'y, z, x'
'-y, z, -x'
'y, -z, -x'
'-y, -z, x'
'x, y+1/2, z+1/2'
'-x, -y+1/2, z+1/2'
'-x, y+1/2, -z+1/2'
'x, -y+1/2, -z+1/2'
'z, x+1/2, y+1/2'
'z, -x+1/2, -y+1/2'
'-z, -x+1/2, y+1/2'
'-z, x+1/2, -y+1/2'
'y, z+1/2, x+1/2'
'-y, z+1/2, -x+1/2'
'y, -z+1/2, -x+1/2'
'-y, -z+1/2, x+1/2'
'x+1/2, y, z+1/2'
'-x+1/2, -y, z+1/2'
'-x+1/2, y, -z+1/2'
'x+1/2, -y, -z+1/2'
'z+1/2, x, y+1/2'
'z+1/2, -x, -y+1/2'
'-z+1/2, -x, y+1/2'
'-z+1/2, x, -y+1/2'
'y+1/2, z, x+1/2'
'-y+1/2, z, -x+1/2'
'y+1/2, -z, -x+1/2'
'-y+1/2, -z, x+1/2'
'x+1/2, y+1/2, z'
'-x+1/2, -y+1/2, z'
'-x+1/2, y+1/2, -z'
'x+1/2, -y+1/2, -z'
'z+1/2, x+1/2, y'
'z+1/2, -x+1/2, -y'
'-z+1/2, -x+1/2, y'
'-z+1/2, x+1/2, -y'
'y+1/2, z+1/2, x'
'-y+1/2, z+1/2, -x'
'y+1/2, -z+1/2, -x'
'-y+1/2, -z+1/2, x'

loop_
_atom_site_label
_atom_site_type_symbol
_atom_site_fract_x
_atom_site_fract_y
_atom_site_fract_z
_atom_site_U_iso_or_equiv
_atom_site_adp_type
_atom_site_occupancy
_atom_site_site_symmetry_order
_atom_site_calc_flag
_atom_site_refinement_flags_posn
_atom_site_refinement_flags_adp
_atom_site_refinement_flags_occupancy
N2 N 0.54672(15) 0.03613(15) 0.72804(13) 0.0512(8) Uani 1 1 d . . .
C5 C 0.55498(16) 0.13203(17) 0.61377(17) 0.0497(9) Uani 1 1 d . . .
H5 H 0.5241 0.1540 0.6231 0.060 Uiso 1 1 calc R . .
C6 C 0.56802(17) 0.08664(17) 0.64576(18) 0.0522(9) Uani 1 1 d . . .
C7 C 0.53444(18) 0.07437(17) 0.69435(18) 0.0519(9) Uani 1 1 d . . .
H7 H 0.5024 0.0957 0.7009 0.062 Uiso 1 1 calc R . .
C8 C 0.51058(19) 0.02940(18) 0.77527(17) 0.0551(10) Uani 1 1 d . . .
H8A H 0.4795 0.0554 0.7729 0.066 Uiso 1 1 calc R . .
H8B H 0.5310 0.0369 0.8096 0.066 Uiso 1 1 calc R . .
N1 N 0.52044(15) 0.20170(19) 0.7873(2) 0.0658(10) Uani 1 1 d . . .
C1 C 0.63543(18) 0.1949(2) 0.88248(19) 0.0566(9) Uani 1 1 d . . .
H1 H 0.6263 0.2260 0.9042 0.068 Uiso 1 1 calc R . .
C2 C 0.60377(18) 0.18163(18) 0.83771(19) 0.0553(10) Uani 1 1 d . . .
C3 C 0.55560(17) 0.2157(2) 0.8239(2) 0.0591(10) Uani 1 1 d . . .
H3 H 0.5504 0.2494 0.8429 0.071 Uiso 1 1 calc R . .
C4 C 0.47461(18) 0.2393(3) 0.7793(2) 0.0724(14) Uani 1 1 d . . .
H4A H 0.4778 0.2704 0.8053 0.087 Uiso 1 1 calc R . .
H4B H 0.4396 0.2200 0.7869 0.087 Uiso 1 1 calc R . .
Cl4 Cl 0.4685(4) 0.0479(7) 0.9294(3) 0.194(6) Uani 0.3333 1 d . . .
Cl5A Cl 0.3746(2) 0.04424(14) 0.86855(18) 0.086(2) Uani 0.66(2) 1 d . . .
Cl5B Cl 0.3661(7) 0.0697(15) 0.8556(7) 0.157(11) Uani 0.169(11) 1 d . . .
Cl5C Cl 0.3973(6) 0.0280(12) 0.8861(12) 0.103(7) Uani 0.169(11) 1 d . . .
C11 C 0.4112(2) 0.0888(2) 0.9112(2) 0.0666(19) Uani 1 3 d S T P
Cl6 Cl 0.3100(4) 0.2268(3) 0.6740(4) 0.145(3) Uani 0.3333 1 d . . .
Cl7A Cl 0.37481(17) 0.1387(2) 0.7171(2) 0.118(3) Uani 0.561(9) 1 d . . .
Cl7B Cl 0.3880(2) 0.1021(4) 0.6828(3) 0.129(3) Uani 0.406(9) 1 d . . .
Cl7C Cl 0.3863(5) 0.1137(5) 0.6137(5) 0.094(7) Uani 0.1 3 d S T P
C12 C 0.3409(4) 0.1591(4) 0.6591(4) 0.100(3) Uani 1 3 d S T P
Cl2 Cl 0.70812(7) 0.29188(7) 0.79188(7) 0.0987(8) Uani 1 3 d S T P
C10 C 0.7500 0.2500 0.7500 0.086(5) Uani 1 12 d S T P
Cl1 Cl 0.45791(6) 0.04209(6) 0.54209(6) 0.0958(8) Uani 1 3 d S T P
C9 C 0.5000 0.0000 0.5000 0.077(5) Uani 1 12 d S T P

loop_
_atom_site_aniso_label
_atom_site_aniso_U_11
_atom_site_aniso_U_22
_atom_site_aniso_U_33
_atom_site_aniso_U_23
_atom_site_aniso_U_13
_atom_site_aniso_U_12
N2 0.0499(18) 0.0561(18) 0.0476(16) -0.0010(14) -0.0017(13) -0.0094(15)
C5 0.0451(19) 0.050(2) 0.054(2) -0.0023(16) 0.0000(15) 0.0035(17)
C6 0.051(2) 0.056(2) 0.049(2) -0.0087(17) 0.0007(15) -0.0056(18)
C7 0.050(2) 0.050(2) 0.055(2) -0.0057(16) 0.0025(17) -0.0031(16)
C8 0.059(2) 0.061(2) 0.045(2) -0.0061(17) -0.0022(16) -0.0106(19)
N1 0.0431(16) 0.077(3) 0.078(3) -0.007(2) 0.0029(17) -0.0044(17)
C1 0.049(2) 0.066(2) 0.055(2) 0.0013(19) 0.0050(18) 0.0018(18)
C2 0.047(2) 0.055(2) 0.063(2) 0.000(2) 0.0095(17) -0.0043(17)
C3 0.046(2) 0.069(3) 0.062(3) -0.002(2) 0.0089(18) -0.0028(19)
C4 0.0373(19) 0.092(4) 0.088(3) -0.003(3) 0.0058(19) 0.000(2)
Cl4 0.128(6) 0.374(18) 0.081(3) 0.006(7) -0.019(4) 0.121(9)
Cl5A 0.081(5) 0.076(2) 0.102(3) -0.0384(18) 0.035(3) -0.032(2)
Cl5B 0.077(8) 0.32(3) 0.075(7) -0.095(12) -0.040(6) 0.089(13)
Cl5C 0.041(6) 0.127(13) 0.142(14) -0.073(12) 0.031(7) -0.044(7)
C11 0.0666(19) 0.0666(19) 0.0666(19) -0.003(2) 0.003(2) -0.003(2)
Cl6 0.176(8) 0.120(5) 0.139(6) 0.002(4) 0.025(6) 0.025(5)
Cl7A 0.101(3) 0.130(4) 0.123(4) 0.061(3) -0.045(2) -0.041(3)
Cl7B 0.071(3) 0.182(7) 0.134(5) -0.020(5) -0.001(3) -0.024(3)
Cl7C 0.094(7) 0.094(7) 0.094(7) -0.017(7) 0.017(7) 0.017(7)
C12 0.100(3) 0.100(3) 0.100(3) 0.018(4) -0.018(4) -0.018(4)
Cl2 0.0987(8) 0.0987(8) 0.0987(8) -0.0075(8) 0.0075(8) 0.0075(8)
C10 0.086(5) 0.086(5) 0.086(5) 0.000 0.000 0.000
Cl1 0.0958(8) 0.0958(8) 0.0958(8) -0.0096(8) 0.0096(8) 0.0096(8)
C9 0.077(5) 0.077(5) 0.077(5) 0.000 0.000 0.000

loop_
_atom_type_symbol
_atom_type_description
_atom_type_scat_dispersion_real
_atom_type_scat_dispersion_imag
_atom_type_scat_source
C C 0.0033 0.0016 'International Tables Vol C Tables 4.2.6.8 and 6.1.1.4'
H H 0.0000 0.0000 'International Tables Vol C Tables 4.2.6.8 and 6.1.1.4'
N N 0.0061 0.0033 'International Tables Vol C Tables 4.2.6.8 and 6.1.1.4'
Cl Cl 0.1484 0.1585 'International Tables Vol C Tables 4.2.6.8 and 6.1.1.4'

loop_
_geom_angle_atom_site_label_1
_geom_angle_atom_site_label_2
_geom_angle_atom_site_label_3
_geom_angle
_geom_angle_site_symmetry_1
_geom_angle_site_symmetry_3
C7 N2 C8 116.6(4) . .
C6 C5 H5 119.6 . .
C6 C5 H5 119.6 45_545 .
C6 C5 C6 120.8(5) . 45_545
C5 C6 C5 119.2(5) . 17_545
C5 C6 C7 119.1(4) . .
C5 C6 C7 121.7(4) 17_545 .
N2 C7 C6 122.4(4) . .
N2 C7 H7 118.8 . .
C6 C7 H7 118.8 . .
N2 C8 C8 108.1(3) . 2_655
N2 C8 H8A 110.1 . .
N2 C8 H8B 110.1 . .
C8 C8 H8A 110.1 2_655 .
C8 C8 H8B 110.1 2_655 .
H8A C8 H8B 108.4 . .
C3 N1 C4 115.9(5) . .
C2 C1 H1 120.0 35_566 .
C2 C1 H1 120.0 . .
C2 C1 C2 120.1(5) . 35_566
C1 C2 C1 119.9(5) . 44_646
C1 C2 C3 119.7(4) . .
C1 C2 C3 120.4(4) 44_646 .
N1 C3 C2 122.7(5) . .
N1 C3 H3 118.7 . .
C2 C3 H3 118.7 . .
N1 C4 C4 109.9(4) . 16_556
N1 C4 H4A 109.7 . .
N1 C4 H4B 109.7 . .
C4 C4 H4A 109.7 16_556 .
C4 C4 H4B 109.7 16_556 .
H4A C4 H4B 108.2 . .
Cl4 Cl4 Cl4 60.000(3) 36_565 42_456
Cl4 Cl4 Cl5A 115.9(3) 42_456 36_565
Cl4 Cl4 Cl5A 90.5(10) 36_565 36_565
Cl4 Cl4 Cl5C 58.9(15) 42_456 .
Cl4 Cl4 Cl5C 87.0(14) 36_565 36_565
Cl4 Cl4 Cl5C 103.7(12) 36_565 .
Cl4 Cl4 Cl5C 123.5(11) 42_456 36_565
Cl4 Cl4 C11 70.7(2) 36_565 .
Cl4 Cl4 C11 70.7(2) 42_456 .
Cl5C Cl4 Cl5A 12.4(8) 36_565 36_565
Cl5C Cl4 Cl5A 79.2(10) . 36_565
Cl5C Cl4 Cl5C 91.6(18) 36_565 .
C11 Cl4 Cl5A 45.4(3) . 36_565
C11 Cl4 Cl5C 54.8(10) . 36_565
C11 Cl4 Cl5C 49.4(8) . .
Cl5B Cl5A Cl4 128.5(17) . 42_456
Cl5B Cl5A Cl5C 148(2) . .
Cl5B Cl5A C11 82.6(17) . .
Cl5C Cl5A Cl4 28.6(12) . 42_456
Cl5C Cl5A C11 68.8(14) . .
C11 Cl5A Cl4 46.2(4) . 42_456
Cl5A Cl5B Cl5B 104.9(13) . 42_456
Cl5A Cl5B Cl5B 115(2) . 36_565
Cl5A Cl5B Cl5C 16.8(9) . .
Cl5A Cl5B C11 73.8(11) . .
Cl5B Cl5B Cl5B 60.000(2) 36_565 42_456
Cl5C Cl5B Cl5B 97.0(10) . 42_456
Cl5C Cl5B Cl5B 97.7(15) . 36_565
Cl5C Cl5B C11 59.0(8) . .
C11 Cl5B Cl5B 48.1(8) . 42_456
C11 Cl5B Cl5B 48.1(8) . 36_565
Cl4 Cl5C Cl4 34.1(5) 42_456 .
Cl5A Cl5C Cl4 139.0(18) . 42_456
Cl5A Cl5C Cl4 137(2) . .
Cl5A Cl5C Cl5B 15.2(12) . .
Cl5A Cl5C C11 84(2) . .
Cl5B Cl5C Cl4 122(2) . .
Cl5B Cl5C Cl4 130.2(17) . 42_456
Cl5B Cl5C C11 71(2) . .
C11 Cl5C Cl4 55.2(6) . .
C11 Cl5C Cl4 62.0(7) . 42_456
Cl4 C11 Cl4 38.6(5) 36_565 42_456
Cl4 C11 Cl4 38.6(5) 42_456 .
Cl4 C11 Cl4 38.6(5) 36_565 .
Cl4 C11 Cl5B 111.8(13) . 36_565
Cl4 C11 Cl5B 121.5(9) . .
Cl4 C11 Cl5B 150.4(13) 42_456 36_565
Cl4 C11 Cl5B 111.8(13) 36_565 42_456
Cl4 C11 Cl5B 121.5(9) 36_565 36_565
Cl4 C11 Cl5B 150.4(13) 36_565 .
Cl4 C11 Cl5B 150.4(13) . 42_456
Cl4 C11 Cl5B 111.8(13) 42_456 .
Cl4 C11 Cl5B 121.5(9) 42_456 42_456
Cl5A C11 Cl4 101.6(6) 36_565 36_565
Cl5A C11 Cl4 101.6(6) 42_456 42_456
Cl5A C11 Cl4 126.9(5) 36_565 42_456
Cl5A C11 Cl4 88.4(6) 42_456 36_565
Cl5A C11 Cl4 88.4(6) . 42_456
Cl5A C11 Cl4 126.9(5) . 36_565
Cl5A C11 Cl4 88.4(6) 36_565 .
Cl5A C11 Cl4 126.9(5) 42_456 .
Cl5A C11 Cl4 101.6(6) . .
Cl5A C11 Cl5A 112.5(3) 36_565 42_456
Cl5A C11 Cl5A 112.5(3) 36_565 .
Cl5A C11 Cl5A 112.5(3) 42_456 .
Cl5A C11 Cl5B 103.7(6) 42_456 .
Cl5A C11 Cl5B 103.6(6) . 36_565
Cl5A C11 Cl5B 23.5(11) 42_456 42_456
Cl5A C11 Cl5B 23.5(11) . .
Cl5A C11 Cl5B 103.6(6) 36_565 42_456
Cl5A C11 Cl5B 23.5(11) 36_565 36_565
Cl5A C11 Cl5B 98.5(12) . 42_456
Cl5A C11 Cl5B 98.5(12) 42_456 36_565
Cl5A C11 Cl5B 98.5(12) 36_565 .
Cl5B C11 Cl5B 83.9(16) 36_565 42_456
Cl5B C11 Cl5B 83.9(16) . 36_565
Cl5B C11 Cl5B 83.9(16) . 42_456
Cl5C C11 Cl4 75.4(12) 42_456 42_456
Cl5C C11 Cl4 75.4(12) 36_565 36_565
Cl5C C11 Cl4 100.6(14) 42_456 .
Cl5C C11 Cl4 100.6(14) 36_565 42_456
Cl5C C11 Cl4 63.2(14) 42_456 36_565
Cl5C C11 Cl4 100.6(14) . 36_565
Cl5C C11 Cl4 75.4(12) . .
Cl5C C11 Cl4 63.2(14) . 42_456
Cl5C C11 Cl4 63.2(14) 36_565 .
Cl5C C11 Cl5A 124.8(5) 42_456 36_565
Cl5C C11 Cl5A 27.2(12) . .
Cl5C C11 Cl5A 27.2(12) 36_565 36_565
Cl5C C11 Cl5A 124.8(5) 36_565 .
Cl5C C11 Cl5A 27.2(12) 42_456 42_456
Cl5C C11 Cl5A 124.8(5) . 42_456
Cl5C C11 Cl5A 118.4(9) 42_456 .
Cl5C C11 Cl5A 118.4(9) 36_565 42_456
Cl5C C11 Cl5A 118.4(9) . 36_565
Cl5C C11 Cl5B 50(2) 42_456 42_456
Cl5C C11 Cl5B 50(2) 36_565 36_565
Cl5C C11 Cl5B 120.4(15) . 36_565
Cl5C C11 Cl5B 119.4(10) 36_565 .
Cl5C C11 Cl5B 119.4(10) 42_456 36_565
Cl5C C11 Cl5B 120.4(15) 42_456 .
Cl5C C11 Cl5B 120.4(15) 36_565 42_456
Cl5C C11 Cl5B 50(2) . .
Cl5C C11 Cl5B 119.4(10) . 42_456
Cl5C C11 Cl5C 116.6(8) 42_456 .
Cl5C C11 Cl5C 116.6(8) 36_565 .
Cl5C C11 Cl5C 116.6(8) 36_565 42_456
Cl6 Cl6 Cl6 59.998(3) 46_546 19_655
Cl6 Cl6 Cl7A 117.1(4) 46_546 46_546
Cl6 Cl6 Cl7A 107.1(6) 19_655 46_546
Cl6 Cl6 C12 64.1(3) 19_655 .
Cl6 Cl6 C12 64.1(3) 46_546 .
Cl7A Cl6 C12 56.9(4) 46_546 .
Cl7B Cl7A Cl6 140.3(5) . 19_655
Cl7B Cl7A C12 77.4(6) . .
C12 Cl7A Cl6 64.7(6) . 19_655
Cl7A Cl7B Cl7C 122.0(9) . .
Cl7A Cl7B C12 62.0(5) . .
Cl7C Cl7B C12 64.1(8) . .
Cl7B Cl7C Cl7B 100.5(9) 46_546 .
Cl7B Cl7C Cl7B 100.5(9) 46_546 19_655
Cl7B Cl7C Cl7B 100.5(9) 19_655 .
Cl7B Cl7C C12 62.6(7) 46_546 .
Cl7B Cl7C C12 62.6(7) 19_655 .
Cl7B Cl7C C12 62.6(7) . .
Cl6 C12 Cl6 51.8(6) 19_655 46_546
Cl6 C12 Cl6 51.8(6) 19_655 .
Cl6 C12 Cl6 51.8(6) 46_546 .
Cl6 C12 Cl7B 147.4(6) 46_546 46_546
Cl6 C12 Cl7B 98.4(4) 46_546 19_655
Cl6 C12 Cl7B 147.4(6) 19_655 19_655
Cl6 C12 Cl7B 124.1(5) 46_546 .
Cl6 C12 Cl7B 124.1(5) 19_655 46_546
Cl6 C12 Cl7B 147.4(6) . .
Cl6 C12 Cl7B 98.4(4) . 46_546
Cl6 C12 Cl7B 98.4(4) 19_655 .
Cl6 C12 Cl7B 124.1(5) . 19_655
Cl6 C12 Cl7C 149.7(4) 19_655 .
Cl6 C12 Cl7C 149.7(4) . .
Cl6 C12 Cl7C 149.7(4) 46_546 .
Cl7A C12 Cl6 98.7(7) 46_546 19_655
Cl7A C12 Cl6 107.2(7) 46_546 46_546
Cl7A C12 Cl6 98.7(7) 19_655 .
Cl7A C12 Cl6 98.7(7) . 46_546
Cl7A C12 Cl6 107.2(7) . .
Cl7A C12 Cl6 58.5(4) 46_546 .
Cl7A C12 Cl6 107.2(7) 19_655 19_655
Cl7A C12 Cl6 58.5(4) . 19_655
Cl7A C12 Cl6 58.5(4) 19_655 46_546
Cl7A C12 Cl7A 119.91(6) . 46_546
Cl7A C12 Cl7A 119.91(6) 19_655 46_546
Cl7A C12 Cl7A 119.92(6) . 19_655
Cl7A C12 Cl7B 103.6(5) . 46_546
Cl7A C12 Cl7B 103.6(5) 46_546 19_655
Cl7A C12 Cl7B 103.6(5) 19_655 .
Cl7A C12 Cl7B 125.2(6) 19_655 46_546
Cl7A C12 Cl7B 40.7(3) . .
Cl7A C12 Cl7B 40.7(3) 46_546 46_546
Cl7A C12 Cl7B 40.7(3) 19_655 19_655
Cl7A C12 Cl7B 125.2(6) 46_546 .
Cl7A C12 Cl7B 125.2(6) . 19_655
Cl7A C12 Cl7C 91.7(6) 19_655 .
Cl7A C12 Cl7C 91.7(6) . .
Cl7A C12 Cl7C 91.7(6) 46_546 .
Cl7B C12 Cl7B 87.9(7) 19_655 46_546
Cl7B C12 Cl7B 87.9(7) . 19_655
Cl7B C12 Cl7B 87.9(7) . 46_546
Cl7B C12 Cl7C 53.3(5) . .
Cl7B C12 Cl7C 53.3(5) 19_655 .
Cl7B C12 Cl7C 53.3(5) 46_546 .
Cl2 C10 Cl2 109.5 . 38_655
Cl2 C10 Cl2 109.471(1) 16_556 27_656
Cl2 C10 Cl2 109.471(1) . 27_656
Cl2 C10 Cl2 109.471(1) 27_656 38_655
Cl2 C10 Cl2 109.5 . 16_556
Cl2 C10 Cl2 109.5 16_556 38_655
Cl1 C9 Cl1 109.471(1) 4_556 3_656
Cl1 C9 Cl1 109.5 3_656 .
Cl1 C9 Cl1 109.5 4_556 .
Cl1 C9 Cl1 109.5 4_556 2_655
Cl1 C9 Cl1 109.5 2_655 .
Cl1 C9 Cl1 109.5 3_656 2_655

loop_
_geom_bond_atom_site_label_1
_geom_bond_atom_site_label_2
_geom_bond_distance
_geom_bond_site_symmetry_2
N2 C7 1.276(6) .
N2 C8 1.457(5) .
C5 H5 0.9500 .
C5 C6 1.389(6) .
C5 C6 1.395(6) 45_545
C6 C5 1.395(6) 17_545
C6 C7 1.469(6) .
C7 H7 0.9500 .
C8 C8 1.522(9) 2_655
C8 H8A 0.9900 .
C8 H8B 0.9900 .
N1 C3 1.281(6) .
N1 C4 1.456(6) .
C1 H1 0.9500 .
C1 C2 1.417(7) 35_566
C1 C2 1.374(7) .
C2 C1 1.417(7) 44_646
C2 C3 1.476(6) .
C3 H3 0.9500 .
C4 C4 1.521(11) 16_556
C4 H4A 0.9900 .
C4 H4B 0.9900 .
Cl4 Cl4 1.169(13) 36_565
Cl4 Cl4 1.169(13) 42_456
Cl4 Cl5A 2.452(15) 36_565
Cl4 Cl5C 2.09(2) .
Cl4 Cl5C 1.79(3) 36_565
Cl4 C11 1.770(12) .
Cl5A Cl4 2.452(15) 42_456
Cl5A Cl5B 0.73(3) .
Cl5A Cl5C 0.80(3) .
Cl5A C11 1.746(5) .
Cl5B Cl5B 2.41(5) 36_565
Cl5B Cl5B 2.41(5) 42_456
Cl5B Cl5C 1.47(6) .
Cl5B C11 1.804(16) .
Cl5C Cl4 1.79(3) 42_456
Cl5C C11 1.637(18) .
C11 Cl4 1.770(12) 42_456
C11 Cl4 1.770(12) 36_565
C11 Cl5A 1.746(5) 42_456
C11 Cl5A 1.746(5) 36_565
C11 Cl5B 1.804(16) 36_565
C11 Cl5B 1.804(16) 42_456
C11 Cl5C 1.637(18) 42_456
C11 Cl5C 1.637(18) 36_565
Cl6 Cl6 1.615(14) 46_546
Cl6 Cl6 1.615(14) 19_655
Cl6 Cl7A 1.741(11) 46_546
Cl6 C12 1.847(16) .
Cl7A Cl6 1.741(11) 19_655
Cl7A Cl7B 1.263(8) .
Cl7A C12 1.710(3) .
Cl7B Cl7C 1.707(12) .
Cl7B C12 1.891(12) .
Cl7C Cl7B 1.707(12) 19_655
Cl7C Cl7B 1.707(12) 46_546
Cl7C C12 1.92(3) .
C12 Cl6 1.847(16) 19_655
C12 Cl6 1.847(16) 46_546
C12 Cl7A 1.710(3) 19_655
C12 Cl7A 1.710(3) 46_546
C12 Cl7B 1.891(12) 46_546
C12 Cl7B 1.891(12) 19_655
Cl2 C10 1.766(3) .
C10 Cl2 1.766(3) 27_656
C10 Cl2 1.766(3) 38_655
C10 Cl2 1.766(3) 16_556
Cl1 C9 1.775(3) .
C9 Cl1 1.775(3) 3_656
C9 Cl1 1.775(3) 2_655
C9 Cl1 1.775(3) 4_556

loop_
_geom_torsion_atom_site_label_1
_geom_torsion_atom_site_label_2
_geom_torsion_atom_site_label_3
_geom_torsion_atom_site_label_4
_geom_torsion
_geom_torsion_site_symmetry_1
_geom_torsion_site_symmetry_4
C5 C6 C7 N2 3.7(6) 17_545 .
C5 C6 C7 N2 -174.1(4) . .
C6 C5 C6 C5 0.7(8) 45_545 17_545
C6 C5 C6 C7 178.5(3) 45_545 .
C7 N2 C8 C8 123.4(5) . 2_655
C8 N2 C7 C6 178.4(4) . .
C1 C2 C3 N1 -170.7(5) . .
C1 C2 C3 N1 9.3(7) 44_646 .
C2 C1 C2 C1 -0.3(9) 35_566 44_646
C2 C1 C2 C3 179.7(3) 35_566 .
C3 N1 C4 C4 119.2(6) . 16_556
C4 N1 C3 C2 178.7(4) . .
Cl4 Cl4 C11 Cl4 -63.98(10) 36_565 42_456
Cl4 Cl4 C11 Cl4 63.98(10) 42_456 36_565
Cl4 Cl4 C11 Cl5A 58(2) 42_456 42_456
Cl4 Cl4 C11 Cl5A -72.4(15) 42_456 .
Cl4 Cl4 C11 Cl5A -136.4(15) 36_565 .
Cl4 Cl4 C11 Cl5A 174.9(16) 42_456 36_565
Cl4 Cl4 C11 Cl5A -6(2) 36_565 42_456
Cl4 Cl4 C11 Cl5A 110.9(15) 36_565 36_565
Cl4 Cl4 C11 Cl5B 59(3) 42_456 42_456
Cl4 Cl4 C11 Cl5B -150.0(18) 36_565 .
Cl4 Cl4 C11 Cl5B 177.6(15) 42_456 36_565
Cl4 Cl4 C11 Cl5B -4(3) 36_565 42_456
Cl4 Cl4 C11 Cl5B -86.0(19) 42_456 .
Cl4 Cl4 C11 Cl5B 113.6(15) 36_565 36_565
Cl4 Cl4 C11 Cl5C -65.1(18) 42_456 .
Cl4 Cl4 C11 Cl5C -14.2(17) 36_565 42_456
Cl4 Cl4 C11 Cl5C 100.4(17) 36_565 36_565
Cl4 Cl4 C11 Cl5C 49.8(17) 42_456 42_456
Cl4 Cl4 C11 Cl5C -129.1(18) 36_565 .
Cl4 Cl4 C11 Cl5C 164.3(18) 42_456 36_565
Cl4 Cl5A Cl5B Cl5B 32(3) 42_456 36_565
Cl4 Cl5A Cl5B Cl5B -31(3) 42_456 42_456
Cl4 Cl5A Cl5B Cl5C 32(3) 42_456 .
Cl4 Cl5A Cl5B C11 5.7(15) 42_456 .
Cl4 Cl5A Cl5C Cl4 -52(2) 42_456 .
Cl4 Cl5A Cl5C Cl5B -61(5) 42_456 .
Cl4 Cl5A Cl5C C11 -33(3) 42_456 .
Cl4 Cl5A C11 Cl4 36.5(5) 42_456 .
Cl4 Cl5A C11 Cl4 4.0(12) 42_456 36_565
Cl4 Cl5A C11 Cl5A -102.0(6) 42_456 42_456
Cl4 Cl5A C11 Cl5A 129.7(7) 42_456 36_565
Cl4 Cl5A C11 Cl5B 152.7(14) 42_456 36_565
Cl4 Cl5A C11 Cl5B -121.7(9) 42_456 42_456
Cl4 Cl5A C11 Cl5B -173.8(16) 42_456 .
Cl4 Cl5A C11 Cl5C 101.8(18) 42_456 36_565
Cl4 Cl5A C11 Cl5C -72.4(15) 42_456 42_456
Cl4 Cl5A C11 Cl5C 21.0(18) 42_456 .
Cl4 Cl5C C11 Cl4 -39.3(5) . 42_456
Cl4 Cl5C C11 Cl4 39.3(5) 42_456 .
Cl4 Cl5C C11 Cl4 9.9(11) 42_456 36_565
Cl4 Cl5C C11 Cl4 -29.5(10) . 36_565
Cl4 Cl5C C11 Cl5A 119.4(10) 42_456 36_565
Cl4 Cl5C C11 Cl5A -156.4(17) 42_456 .
Cl4 Cl5C C11 Cl5A -125.0(11) . 42_456
Cl4 Cl5C C11 Cl5A 80.0(11) . 36_565
Cl4 Cl5C C11 Cl5A -85.6(12) 42_456 42_456
Cl4 Cl5C C11 Cl5A 164.3(18) . .
Cl4 Cl5C C11 Cl5B -163.9(14) 42_456 .
Cl4 Cl5C C11 Cl5B -152.2(11) . 42_456
Cl4 Cl5C C11 Cl5B -112.8(11) 42_456 42_456
Cl4 Cl5C C11 Cl5B 146.4(14) 42_456 36_565
Cl4 Cl5C C11 Cl5B 107.0(12) . 36_565
Cl4 Cl5C C11 Cl5B 156.7(15) . .
Cl4 Cl5C C11 Cl5C 89(2) 42_456 36_565
Cl4 Cl5C C11 Cl5C -55(2) 42_456 42_456
Cl4 Cl5C C11 Cl5C 49(2) . 36_565
Cl4 Cl5C C11 Cl5C -94.7(19) . 42_456
Cl5A Cl4 C11 Cl4 -110.9(15) 36_565 36_565
Cl5A Cl4 C11 Cl4 -174.9(16) 36_565 42_456
Cl5A Cl4 C11 Cl5A -117.3(5) 36_565 42_456
Cl5A Cl4 C11 Cl5A 112.7(2) 36_565 .
Cl5A Cl4 C11 Cl5B 2.7(6) 36_565 36_565
Cl5A Cl4 C11 Cl5B -115.4(16) 36_565 42_456
Cl5A Cl4 C11 Cl5B 99.0(13) 36_565 .
Cl5A Cl4 C11 Cl5C 119.9(11) 36_565 .
Cl5A Cl4 C11 Cl5C -10.6(6) 36_565 36_565
Cl5A Cl4 C11 Cl5C -125.1(6) 36_565 42_456
Cl5A Cl5B Cl5C Cl4 -131(4) . 42_456
Cl5A Cl5B Cl5C Cl4 -172(4) . .
Cl5A Cl5B Cl5C C11 -150(3) . .
Cl5A Cl5B C11 Cl4 -6.7(17) . 42_456
Cl5A Cl5B C11 Cl4 -4(3) . 36_565
Cl5A Cl5B C11 Cl4 35(2) . .
Cl5A Cl5B C11 Cl5A -115.4(13) . 42_456
Cl5A Cl5B C11 Cl5A 128.8(15) . 36_565
Cl5A Cl5B C11 Cl5B -128.3(17) . 42_456
Cl5A Cl5B C11 Cl5B 147(2) . 36_565
Cl5A Cl5B C11 Cl5C 110.2(18) . 36_565
Cl5A Cl5B C11 Cl5C 8.7(10) . .
Cl5A Cl5B C11 Cl5C -92.1(15) . 42_456
Cl5A Cl5C C11 Cl4 156.4(17) . 42_456
Cl5A Cl5C C11 Cl4 -164.3(18) . .
Cl5A Cl5C C11 Cl4 166.2(16) . 36_565
Cl5A Cl5C C11 Cl5A -84.3(13) . 36_565
Cl5A Cl5C C11 Cl5A 71(2) . 42_456
Cl5A Cl5C C11 Cl5B -57(2) . 36_565
Cl5A Cl5C C11 Cl5B -7.6(11) . .
Cl5A Cl5C C11 Cl5B 44(2) . 42_456
Cl5A Cl5C C11 Cl5C -115.0(13) . 36_565
Cl5A Cl5C C11 Cl5C 101(3) . 42_456
Cl5B Cl5A Cl5C Cl4 61(5) . 42_456
Cl5B Cl5A Cl5C Cl4 10(5) . .
Cl5B Cl5A Cl5C C11 28(3) . .
Cl5B Cl5A C11 Cl4 177.7(18) . 36_565
Cl5B Cl5A C11 Cl4 173.8(16) . 42_456
Cl5B Cl5A C11 Cl4 -149.7(16) . .
Cl5B Cl5A C11 Cl5A -56.6(17) . 36_565
Cl5B Cl5A C11 Cl5A 71.8(16) . 42_456
Cl5B Cl5A C11 Cl5B -34(3) . 36_565
Cl5B Cl5A C11 Cl5B 52.1(16) . 42_456
Cl5B Cl5A C11 Cl5C -84(2) . 36_565
Cl5B Cl5A C11 Cl5C -165.3(19) . .
Cl5B Cl5A C11 Cl5C 101(2) . 42_456
Cl5B Cl5B Cl5C Cl4 -12(3) 42_456 42_456
Cl5B Cl5B Cl5C Cl4 -53(2) 42_456 .
Cl5B Cl5B Cl5C Cl4 48(3) 36_565 42_456
Cl5B Cl5B Cl5C Cl4 7(2) 36_565 .
Cl5B Cl5B Cl5C Cl5A 180(100) 36_565 .
Cl5B Cl5B Cl5C Cl5A 119(3) 42_456 .
Cl5B Cl5B Cl5C C11 -30.8(11) 42_456 .
Cl5B Cl5B Cl5C C11 29.8(10) 36_565 .
Cl5B Cl5B C11 Cl4 -151.0(15) 36_565 36_565
Cl5B Cl5B C11 Cl4 163.7(10) 42_456 .
Cl5B Cl5B C11 Cl4 124.6(15) 42_456 36_565
Cl5B Cl5B C11 Cl4 -154.0(12) 36_565 42_456
Cl5B Cl5B C11 Cl4 121.6(6) 42_456 42_456
Cl5B Cl5B C11 Cl4 -111.9(8) 36_565 .
Cl5B Cl5B C11 Cl5A 97.3(15) 36_565 42_456
Cl5B Cl5B C11 Cl5A -102.9(7) 42_456 36_565
Cl5B Cl5B C11 Cl5A 128.3(17) 42_456 .
Cl5B Cl5B C11 Cl5A 12.8(5) 42_456 42_456
Cl5B Cl5B C11 Cl5A -147(2) 36_565 .
Cl5B Cl5B C11 Cl5A -18.5(11) 36_565 36_565
Cl5B Cl5B C11 Cl5B 84.5(13) 36_565 42_456
Cl5B Cl5B C11 Cl5B -84.5(13) 42_456 36_565
Cl5B Cl5B C11 Cl5C 137.0(14) 42_456 .
Cl5B Cl5B C11 Cl5C 120.6(17) 36_565 42_456
Cl5B Cl5B C11 Cl5C -121.5(15) 42_456 36_565
Cl5B Cl5B C11 Cl5C 36.2(10) 42_456 42_456
Cl5B Cl5B C11 Cl5C -37.1(19) 36_565 36_565
Cl5B Cl5B C11 Cl5C -139(2) 36_565 .
Cl5B Cl5C C11 Cl4 -156.7(15) . .
Cl5B Cl5C C11 Cl4 163.9(14) . 42_456
Cl5B Cl5C C11 Cl4 173.8(14) . 36_565
Cl5B Cl5C C11 Cl5A 78(2) . 42_456
Cl5B Cl5C C11 Cl5A 7.6(11) . .
Cl5B Cl5C C11 Cl5A -76.7(12) . 36_565
Cl5B Cl5C C11 Cl5B 51.1(15) . 42_456
Cl5B Cl5C C11 Cl5B -50(2) . 36_565
Cl5B Cl5C C11 Cl5C 109(3) . 42_456
Cl5B Cl5C C11 Cl5C -107.4(16) . 36_565
Cl5C Cl4 C11 Cl4 -100.4(17) 36_565 36_565
Cl5C Cl4 C11 Cl4 129.1(18) . 36_565
Cl5C Cl4 C11 Cl4 65.1(18) . 42_456
Cl5C Cl4 C11 Cl4 -164.3(18) 36_565 42_456
Cl5C Cl4 C11 Cl5A -7.3(11) . .
Cl5C Cl4 C11 Cl5A -106.7(6) 36_565 42_456
Cl5C Cl4 C11 Cl5A 123.3(6) 36_565 .
Cl5C Cl4 C11 Cl5A 10.6(6) 36_565 36_565
Cl5C Cl4 C11 Cl5A -119.9(11) . 36_565
Cl5C Cl4 C11 Cl5A 122.8(12) . 42_456
Cl5C Cl4 C11 Cl5B -21(2) . .
Cl5C Cl4 C11 Cl5B 13.3(9) 36_565 36_565
Cl5C Cl4 C11 Cl5B 125(2) . 42_456
Cl5C Cl4 C11 Cl5B 109.6(15) 36_565 .
Cl5C Cl4 C11 Cl5B -104.9(17) 36_565 42_456
Cl5C Cl4 C11 Cl5B -117.3(14) . 36_565
Cl5C Cl4 C11 Cl5C 130.5(9) 36_565 .
Cl5C Cl4 C11 Cl5C -130.5(9) . 36_565
Cl5C Cl4 C11 Cl5C 114.9(6) . 42_456
Cl5C Cl4 C11 Cl5C -114.6(3) 36_565 42_456
Cl5C Cl5A Cl5B Cl5B -64(3) . 42_456
Cl5C Cl5A Cl5B Cl5B 0(4) . 36_565
Cl5C Cl5A Cl5B C11 -27(3) . .
Cl5C Cl5A C11 Cl4 15.5(18) . .
Cl5C Cl5A C11 Cl4 -17(2) . 36_565
Cl5C Cl5A C11 Cl4 -21.0(17) . 42_456
Cl5C Cl5A C11 Cl5A -122.9(18) . 42_456
Cl5C Cl5A C11 Cl5A 108.7(18) . 36_565
Cl5C Cl5A C11 Cl5B -142.6(17) . 42_456
Cl5C Cl5A C11 Cl5B 132(3) . 36_565
Cl5C Cl5A C11 Cl5B 165.3(19) . .
Cl5C Cl5A C11 Cl5C -93(3) . 42_456
Cl5C Cl5A C11 Cl5C 80.8(12) . 36_565
Cl5C Cl5B C11 Cl4 26.7(18) . .
Cl5C Cl5B C11 Cl4 -12(2) . 36_565
Cl5C Cl5B C11 Cl4 -15.4(14) . 42_456
Cl5C Cl5B C11 Cl5A -124.1(11) . 42_456
Cl5C Cl5B C11 Cl5A 120.1(13) . 36_565
Cl5C Cl5B C11 Cl5A -8.7(10) . .
Cl5C Cl5B C11 Cl5B 139(2) . 36_565
Cl5C Cl5B C11 Cl5B -137.0(14) . 42_456
Cl5C Cl5B C11 Cl5C -100.8(14) . 42_456
Cl5C Cl5B C11 Cl5C 101.5(11) . 36_565
C11 Cl5A Cl5B Cl5B -37.2(12) . 42_456
C11 Cl5A Cl5B Cl5B 26.2(13) . 36_565
C11 Cl5A Cl5B Cl5C 27(3) . .
C11 Cl5A Cl5C Cl4 -18.9(18) . .
C11 Cl5A Cl5C Cl4 33(3) . 42_456
C11 Cl5A Cl5C Cl5B -28(3) . .
C11 Cl5B Cl5C Cl4 18.7(18) . 42_456
C11 Cl5B Cl5C Cl4 -22.4(11) . .
C11 Cl5B Cl5C Cl5A 150(3) . .
Cl6 Cl6 C12 Cl6 -67.55(19) 46_546 19_655
Cl6 Cl6 C12 Cl6 67.55(19) 19_655 46_546
Cl6 Cl6 C12 Cl7A 105.0(8) 19_655 19_655
Cl6 Cl6 C12 Cl7A -135.1(9) 19_655 46_546
Cl6 Cl6 C12 Cl7A 157.4(9) 46_546 46_546
Cl6 Cl6 C12 Cl7A 37.5(7) 46_546 19_655
Cl6 Cl6 C12 Cl7A -20.1(7) 19_655 .
Cl6 Cl6 C12 Cl7A -87.6(8) 46_546 .
Cl6 Cl6 C12 Cl7B -95.4(13) 46_546 .
Cl6 Cl6 C12 Cl7B 165.3(6) 46_546 46_546
Cl6 Cl6 C12 Cl7B 139.7(9) 19_655 19_655
Cl6 Cl6 C12 Cl7B -27.9(12) 19_655 .
Cl6 Cl6 C12 Cl7B 72.1(8) 46_546 19_655
Cl6 Cl6 C12 Cl7B -127.2(6) 19_655 46_546
Cl6 Cl6 C12 Cl7C 146.22(10) 46_546 .
Cl6 Cl6 C12 Cl7C -146.23(10) 19_655 .
Cl6 Cl7A Cl7B Cl7C 40.9(11) 19_655 .
Cl6 Cl7A Cl7B C12 17.2(8) 19_655 .
Cl6 Cl7A C12 Cl6 18.5(7) 19_655 .
Cl6 Cl7A C12 Cl6 -34.2(7) 19_655 46_546
Cl6 Cl7A C12 Cl7A -92.7(11) 19_655 19_655
Cl6 Cl7A C12 Cl7A 81.5(11) 19_655 46_546
Cl6 Cl7A C12 Cl7B 121.9(7) 19_655 46_546
Cl6 Cl7A C12 Cl7B -141.0(9) 19_655 19_655
Cl6 Cl7A C12 Cl7B -167.9(6) 19_655 .
Cl6 Cl7A C12 Cl7C 174.4(4) 19_655 .
Cl7A Cl6 C12 Cl6 135.1(9) 46_546 19_655
Cl7A Cl6 C12 Cl6 -157.4(9) 46_546 46_546
Cl7A Cl6 C12 Cl7A 115.0(3) 46_546 .
Cl7A Cl6 C12 Cl7A -119.9(4) 46_546 19_655
Cl7A Cl6 C12 Cl7B -85.2(7) 46_546 19_655
Cl7A Cl6 C12 Cl7B 7.9(4) 46_546 46_546
Cl7A Cl6 C12 Cl7B 107.2(9) 46_546 .
Cl7A Cl6 C12 Cl7C -11.1(9) 46_546 .
Cl7A Cl7B Cl7C Cl7B 28.3(9) . 46_546
Cl7A Cl7B Cl7C Cl7B -74.6(7) . 19_655
Cl7A Cl7B Cl7C C12 -23.2(4) . .
Cl7A Cl7B C12 Cl6 -59.5(8) . 46_546
Cl7A Cl7B C12 Cl6 11.4(10) . .
Cl7A Cl7B C12 Cl6 -10.4(5) . 19_655
Cl7A Cl7B C12 Cl7A 96.6(7) . 46_546
Cl7A Cl7B C12 Cl7A -120.4(7) . 19_655
Cl7A Cl7B C12 Cl7B -158.2(6) . 19_655
Cl7A Cl7B C12 Cl7B 113.8(4) . 46_546
Cl7A Cl7B C12 Cl7C 157.8(4) . .
Cl7B Cl7A C12 Cl6 167.9(6) . 19_655
Cl7B Cl7A C12 Cl6 -173.6(5) . .
Cl7B Cl7A C12 Cl6 133.8(5) . 46_546
Cl7B Cl7A C12 Cl7A -110.6(10) . 46_546
Cl7B Cl7A C12 Cl7A 75.3(11) . 19_655
Cl7B Cl7A C12 Cl7B -70.2(7) . 46_546
Cl7B Cl7A C12 Cl7B 27.0(9) . 19_655
Cl7B Cl7A C12 Cl7C -17.7(3) . .
Cl7C Cl7B C12 Cl6 -168.1(4) . 19_655
Cl7C Cl7B C12 Cl6 -146.3(9) . .
Cl7C Cl7B C12 Cl6 142.7(6) . 46_546
Cl7C Cl7B C12 Cl7A -61.2(8) . 46_546
Cl7C Cl7B C12 Cl7A -157.8(4) . .
Cl7C Cl7B C12 Cl7A 81.8(5) . 19_655
Cl7C Cl7B C12 Cl7B -44.0(3) . 46_546
Cl7C Cl7B C12 Cl7B 44.0(3) . 19_655
C12 Cl7A Cl7B Cl7C 23.7(5) . .
C12 Cl7B Cl7C Cl7B -51.4(7) . 19_655
C12 Cl7B Cl7C Cl7B 51.4(7) . 46_546

loop_
_twin_individual_id
_twin_individual_mass_fraction_refined
1 0.459(4)
2 0.541(4)
